data_2223658
loop_
_publ_author_name
'Zhu, Zhi-Biao'
'Gao, Shan'
'Ng, Seik Weng'

_publ_section_title Diaquabis(4-oxo-1,4-dihydropyridine-3-sulfonato-\k^2^<i>O</i>^3^,<i>O</i>^4^)zinc(II)
_journal_coeditor_code BT5120
_journal_issue 11
_journal_name_full 'Acta Crystallographica Section E'
_journal_page_first m1493
_journal_paper_doi 10.1107/S1600536809044948
_journal_volume 65
_journal_year 2009
_chemical_formula_iupac '[Zn (C5 H4 N O4 S)2 (H2 O)2]'
_chemical_formula_moiety 'C10 H12 N2 O10 S2 Zn'
_chemical_formula_sum 'C10 H12 N2 O10 S2 Zn'
_chemical_formula_weight 449.71
_chemical_name_systematic
;
Diaquabis(4-oxo-1,4-dihydropyridine-3-sulfonato-
\k^2^<i>O</i>^3^,<i>O</i>^4^)zinc(II)
;
_space_group_IT_number 14
_symmetry_cell_setting monoclinic
_symmetry_space_group_name_Hall '-P 2ybc'
_symmetry_space_group_name_H-M 'P 1 21/c 1'
_atom_sites_solution_hydrogens geom
_atom_sites_solution_primary direct
_atom_sites_solution_secondary difmap
_audit_creation_method SHELXL-97
_cell_angle_alpha 90.00
_cell_angle_beta 98.9371(9)
_cell_angle_gamma 90.00
_cell_formula_units_Z 2
_cell_length_a 4.92630(10)
_cell_length_b 20.9529(6)
_cell_length_c 7.4437(2)
_cell_measurement_reflns_used 6865
_cell_measurement_temperature 293(2)
_cell_measurement_theta_max 27.5
_cell_measurement_theta_min 3.4
_cell_volume 759.01(3)
_computing_cell_refinement 'RAPID-AUTO (Rigaku, 1998)'
_computing_data_collection 'RAPID-AUTO (Rigaku, 1998)'
_computing_data_reduction 'CrystalClear (Rigaku/MSC, 2002)'
_computing_molecular_graphics 'X-SEED (Barbour, 2001)'
_computing_publication_material 'publCIF (Westrip, 2009)'
_computing_structure_refinement 'SHELXL97 (Sheldrick, 2008)'
_computing_structure_solution 'SHELXS97 (Sheldrick, 2008)'
_diffrn_ambient_temperature 293(2)
_diffrn_measured_fraction_theta_full 0.999
_diffrn_measured_fraction_theta_max 0.999
_diffrn_measurement_device_type 'Rigaku R-AXIS RAPID IP'
_diffrn_measurement_method \w
_diffrn_radiation_monochromator graphite
_diffrn_radiation_source 'fine-focus sealed tube'
_diffrn_radiation_type MoK\a
_diffrn_radiation_wavelength 0.71073
_diffrn_reflns_av_R_equivalents 0.0213
_diffrn_reflns_av_sigmaI/netI 0.0171
_diffrn_reflns_limit_h_max 5
_diffrn_reflns_limit_h_min -6
_diffrn_reflns_limit_k_max 27
_diffrn_reflns_limit_k_min -27
_diffrn_reflns_limit_l_max 9
_diffrn_reflns_limit_l_min -9
_diffrn_reflns_number 7334
_diffrn_reflns_theta_full 27.46
_diffrn_reflns_theta_max 27.46
_diffrn_reflns_theta_min 3.38
_diffrn_standards_decay_% 0
_diffrn_standards_interval_count 0
_diffrn_standards_interval_time 0
_diffrn_standards_number 0
_exptl_absorpt_coefficient_mu 1.953
_exptl_absorpt_correction_T_max 0.7717
_exptl_absorpt_correction_T_min 0.6623
_exptl_absorpt_correction_type multi-scan
_exptl_absorpt_process_details '(ABSCOR; Higashi, 1995)'
_exptl_crystal_colour Colorless
_exptl_crystal_density_diffrn 1.968
_exptl_crystal_density_method 'not measured'
_exptl_crystal_description Prism
_exptl_crystal_F_000 456
_exptl_crystal_size_max 0.23
_exptl_crystal_size_mid 0.17
_exptl_crystal_size_min 0.14
_refine_diff_density_max 0.452
_refine_diff_density_min -0.455
_refine_ls_extinction_method none
_refine_ls_goodness_of_fit_ref 1.097
_refine_ls_hydrogen_treatment mixed
_refine_ls_matrix_type full
_refine_ls_number_parameters 127
_refine_ls_number_reflns 1738
_refine_ls_number_restraints 3
_refine_ls_restrained_S_all 1.097
_refine_ls_R_factor_all 0.0268
_refine_ls_R_factor_gt 0.0253
_refine_ls_shift/su_max 0.001
_refine_ls_shift/su_mean 0.001
_refine_ls_structure_factor_coef Fsqd
_refine_ls_weighting_details 'calc w=1/[\s^2^(Fo^2^)+(0.0399P)^2^+0.5207P] where P=(Fo^2^+2Fc^2^)/3'
_refine_ls_weighting_scheme calc
_refine_ls_wR_factor_gt 0.0726
_refine_ls_wR_factor_ref 0.0737
_reflns_number_gt 1629
_reflns_number_total 1738
_reflns_threshold_expression I>2\s(I)
_cod_data_source_file bt5120.cif
_cod_data_source_block I
_cod_depositor_comments
;
The following automatic conversions were performed:
'_symmetry_cell_setting' value 'Monoclinic' changed to 'monoclinic'
according to '/home/saulius/struct/CIF-dictionaries/cif_core.dic'
dictionary named 'cif_core.dic' version 2.4.1 from
2010-06-29.

'_exptl_absorpt_correction_type' value 'Multi-scan' changed
to 'multi-scan' according to
'/home/saulius/struct/CIF-dictionaries/cif_core.dic' dictionary named
'cif_core.dic' version 2.4.1 from 2010-06-29.

Automatic conversion script
Id: cif_fix_enum 1527 2010-12-29 10:47:43Z saulius 

The following automatic conversions were performed:

'_symmetry_cell_setting' value 'Monoclinic' changed to 'monoclinic'
according to /home/saulius/struct/CIF-dictionaries/cif_core.dic
dictionary named 'cif_core.dic' version 2.4.1 from
2010-06-29.

'_exptl_absorpt_correction_type' value 'Multi-scan'
changed to 'multi-scan' according to
/home/saulius/struct/CIF-dictionaries/cif_core.dic dictionary named
'cif_core.dic' version 2.4.1 from 2010-06-29.

Automatic conversion script
Id: cif_fix_values 1715 2011-07-08 13:25:40Z adriana 
;
_cod_original_sg_symbol_H-M 'P 21/c'
_cod_database_code 2223658
_cod_database_fobs_code 2223658

loop_
_symmetry_equiv_pos_as_xyz
'x, y, z'
'-x, y+1/2, -z+1/2'
'-x, -y, -z'
'x, -y-1/2, z-1/2'

loop_
_atom_site_type_symbol
_atom_site_label
_atom_site_fract_x
_atom_site_fract_y
_atom_site_fract_z
_atom_site_U_iso_or_equiv
_atom_site_adp_type
_atom_site_calc_flag
_atom_site_refinement_flags
_atom_site_occupancy
_atom_site_disorder_assembly
_atom_site_disorder_group
Zn Zn1 0.5000 0.5000 0.5000 0.01991(11) Uani d S 1 . .
S S1 0.54548(9) 0.35166(2) 0.43742(6) 0.02251(13) Uani d . 1 . .
O O1 0.6943(3) 0.41242(6) 0.46588(19) 0.0246(3) Uani d . 1 . .
O O2 0.4026(3) 0.33653(7) 0.5890(2) 0.0327(3) Uani d . 1 . .
O O3 0.7182(3) 0.30080(7) 0.3867(2) 0.0380(4) Uani d . 1 . .
O O4 0.1877(3) 0.47222(6) 0.29786(18) 0.0238(3) Uani d . 1 . .
O O1W 0.7120(3) 0.54012(7) 0.3004(2) 0.0279(3) Uani d D 1 . .
N N1 -0.0061(4) 0.30854(10) 0.0136(2) 0.0361(5) Uani d D 1 . .
C C1 0.2078(4) 0.30795(10) 0.1490(3) 0.0303(4) Uani d . 1 . .
H H1A 0.3053 0.2703 0.1764 0.036 Uiso calc R 1 . .
C C2 0.2849(4) 0.36189(8) 0.2474(3) 0.0221(4) Uani d . 1 . .
C C3 0.1359(4) 0.42039(8) 0.2098(2) 0.0209(4) Uani d . 1 . .
C C4 -0.0876(4) 0.41740(10) 0.0613(3) 0.0294(4) Uani d . 1 . .
H H4 -0.1897 0.4540 0.0274 0.035 Uiso calc R 1 . .
C C5 -0.1522(5) 0.36232(11) -0.0300(3) 0.0353(5) Uani d . 1 . .
H H5A -0.2998 0.3615 -0.1245 0.042 Uiso calc R 1 . .
H H1 0.738(5) 0.5794(5) 0.318(4) 0.035(7) Uiso d D 1 . .
H H2 0.866(3) 0.5233(13) 0.301(4) 0.040(7) Uiso d D 1 . .
H H3 -0.081(6) 0.2742(9) -0.028(4) 0.051(8) Uiso d D 1 . .

loop_
_atom_site_aniso_label
_atom_site_aniso_U_11
_atom_site_aniso_U_22
_atom_site_aniso_U_33
_atom_site_aniso_U_12
_atom_site_aniso_U_13
_atom_site_aniso_U_23
Zn1 0.01975(17) 0.01417(16) 0.02420(18) -0.00106(10) -0.00165(12) -0.00169(10)
S1 0.0258(2) 0.0128(2) 0.0270(2) 0.00172(16) -0.00212(18) 0.00056(16)
O1 0.0221(6) 0.0168(6) 0.0333(7) 0.0005(5) -0.0006(5) -0.0015(5)
O2 0.0433(8) 0.0247(7) 0.0286(7) -0.0061(6) 0.0009(6) 0.0042(6)
O3 0.0398(8) 0.0203(7) 0.0503(10) 0.0124(6) -0.0037(7) -0.0046(6)
O4 0.0226(6) 0.0168(6) 0.0295(7) 0.0010(5) -0.0042(5) -0.0031(5)
O1W 0.0263(7) 0.0244(7) 0.0333(8) 0.0020(6) 0.0059(6) 0.0008(6)
N1 0.0443(11) 0.0297(10) 0.0324(10) -0.0131(8) 0.0006(8) -0.0141(7)
C1 0.0366(11) 0.0203(9) 0.0337(10) -0.0038(8) 0.0046(8) -0.0065(8)
C2 0.0253(9) 0.0178(8) 0.0224(9) -0.0022(7) 0.0008(7) -0.0024(6)
C3 0.0215(8) 0.0189(8) 0.0212(8) -0.0032(7) -0.0005(7) 0.0008(6)
C4 0.0300(10) 0.0295(10) 0.0256(9) -0.0034(8) -0.0061(8) 0.0025(8)
C5 0.0364(11) 0.0414(12) 0.0248(10) -0.0108(9) -0.0056(8) -0.0042(8)

loop_
_atom_type_symbol
_atom_type_description
_atom_type_scat_dispersion_real
_atom_type_scat_dispersion_imag
_atom_type_scat_source
C C 0.0033 0.0016 'International Tables Vol C Tables 4.2.6.8 and 6.1.1.4'
H H 0.0000 0.0000 'International Tables Vol C Tables 4.2.6.8 and 6.1.1.4'
N N 0.0061 0.0033 'International Tables Vol C Tables 4.2.6.8 and 6.1.1.4'
O O 0.0106 0.0060 'International Tables Vol C Tables 4.2.6.8 and 6.1.1.4'
S S 0.1246 0.1234 'International Tables Vol C Tables 4.2.6.8 and 6.1.1.4'
Zn Zn 0.2839 1.4301 'International Tables Vol C Tables 4.2.6.8 and 6.1.1.4'

loop_
_geom_angle_atom_site_label_1
_geom_angle_atom_site_label_2
_geom_angle_atom_site_label_3
_geom_angle_site_symmetry_1
_geom_angle_site_symmetry_3
_geom_angle
_geom_angle_publ_flag
O4 Zn1 O4 . 3_666 180.00(7) ?
O4 Zn1 O1 . 3_666 91.86(5) ?
O4 Zn1 O1 3_666 3_666 88.14(5) ?
O4 Zn1 O1 . . 88.14(5) ?
O4 Zn1 O1 3_666 . 91.86(5) ?
O1 Zn1 O1 3_666 . 180.0 ?
O4 Zn1 O1W . 3_666 90.38(6) ?
O4 Zn1 O1W 3_666 3_666 89.62(6) ?
O1 Zn1 O1W 3_666 3_666 88.76(5) ?
O1 Zn1 O1W . 3_666 91.24(5) ?
O4 Zn1 O1W . . 89.62(6) ?
O4 Zn1 O1W 3_666 . 90.38(6) ?
O1 Zn1 O1W 3_666 . 91.24(5) ?
O1 Zn1 O1W . . 88.76(5) ?
O1W Zn1 O1W 3_666 . 180.00(7) ?
O3 S1 O2 . . 114.58(10) ?
O3 S1 O1 . . 112.02(9) ?
O2 S1 O1 . . 111.59(9) ?
O3 S1 C2 . . 105.27(9) ?
O2 S1 C2 . . 105.55(9) ?
O1 S1 C2 . . 107.12(8) ?
S1 O1 Zn1 . . 123.21(8) ?
C3 O4 Zn1 . . 133.12(12) ?
Zn1 O1W H1 . . 111.3(18) ?
Zn1 O1W H2 . . 112(2) ?
H1 O1W H2 . . 107(3) ?
C1 N1 C5 . . 121.09(18) ?
C1 N1 H3 . . 121(2) ?
C5 N1 H3 . . 116(2) ?
N1 C1 C2 . . 121.0(2) ?
N1 C1 H1A . . 119.5 ?
C2 C1 H1A . . 119.5 ?
C1 C2 C3 . . 120.70(17) ?
C1 C2 S1 . . 115.75(15) ?
C3 C2 S1 . . 123.06(13) ?
O4 C3 C2 . . 124.95(16) ?
O4 C3 C4 . . 120.14(17) ?
C2 C3 C4 . . 114.91(16) ?
C5 C4 C3 . . 121.1(2) ?
C5 C4 H4 . . 119.4 ?
C3 C4 H4 . . 119.4 ?
C4 C5 N1 . . 121.12(18) ?
C4 C5 H5A . . 119.4 ?
N1 C5 H5A . . 119.4 ?

loop_
_geom_bond_atom_site_label_1
_geom_bond_atom_site_label_2
_geom_bond_site_symmetry_2
_geom_bond_distance
_geom_bond_publ_flag
Zn1 O4 . 2.0618(12) ?
Zn1 O4 3_666 2.0618(12) ?
Zn1 O1 3_666 2.1031(13) ?
Zn1 O1 . 2.1031(13) ?
Zn1 O1W 3_666 2.1183(15) ?
Zn1 O1W . 2.1183(15) ?
S1 O3 . 1.4496(15) ?
S1 O2 . 1.4547(17) ?
S1 O1 . 1.4681(13) ?
S1 C2 . 1.7694(19) ?
O4 C3 . 1.274(2) ?
O1W H1 . 0.841(10) ?
O1W H2 . 0.835(10) ?
N1 C1 . 1.340(3) ?
N1 C5 . 1.349(3) ?
N1 H3 . 0.846(10) ?
C1 C2 . 1.368(3) ?
C1 H1A . 0.9300 ?
C2 C3 . 1.434(2) ?
C3 C4 . 1.435(2) ?
C4 C5 . 1.352(3) ?
C4 H4 . 0.9300 ?
C5 H5A . 0.9300 ?

loop_
_geom_hbond_atom_site_label_D
_geom_hbond_atom_site_label_H
_geom_hbond_atom_site_label_A
_geom_hbond_site_symmetry_A
_geom_hbond_distance_DH
_geom_hbond_distance_HA
_geom_hbond_distance_DA
_geom_hbond_angle_DHA
_geom_hbond_publ_flag
O1w H1 O2 3_666 0.840(10) 2.05(2) 2.797(2) 147(2) yes
O1w H2 O4 1_655 0.840(10) 1.920(10) 2.744(2) 171(3) yes
N1 H3 O3 4_465 0.850(10) 1.910(10) 2.754(2) 175(3) yes

loop_
_geom_torsion_atom_site_label_1
_geom_torsion_atom_site_label_2
_geom_torsion_atom_site_label_3
_geom_torsion_atom_site_label_4
_geom_torsion_site_symmetry_1
_geom_torsion_site_symmetry_2
_geom_torsion_site_symmetry_3
_geom_torsion_site_symmetry_4
_geom_torsion
_geom_torsion_publ_flag
O3 S1 O1 Zn1 . . . . 170.03(10) ?
O2 S1 O1 Zn1 . . . . -59.98(12) ?
C2 S1 O1 Zn1 . . . . 55.08(12) ?
O4 Zn1 O1 S1 . . . . -40.93(10) ?
O4 Zn1 O1 S1 3_666 . . . 139.07(10) ?
O1W Zn1 O1 S1 3_666 . . . 49.40(10) ?
O1W Zn1 O1 S1 . . . . -130.60(10) ?
O1 Zn1 O4 C3 3_666 . . . -173.83(17) ?
O1 Zn1 O4 C3 . . . . 6.17(17) ?
O1W Zn1 O4 C3 3_666 . . . -85.06(18) ?
O1W Zn1 O4 C3 . . . . 94.94(18) ?
C5 N1 C1 C2 . . . . 0.0(3) ?
N1 C1 C2 C3 . . . . 0.9(3) ?
N1 C1 C2 S1 . . . . 173.18(17) ?
O3 S1 C2 C1 . . . . 32.14(19) ?
O2 S1 C2 C1 . . . . -89.44(17) ?
O1 S1 C2 C1 . . . . 151.53(16) ?
O3 S1 C2 C3 . . . . -155.77(16) ?
O2 S1 C2 C3 . . . . 82.66(17) ?
O1 S1 C2 C3 . . . . -36.38(18) ?
Zn1 O4 C3 C2 . . . . 6.9(3) ?
Zn1 O4 C3 C4 . . . . -173.69(14) ?
C1 C2 C3 O4 . . . . 177.73(19) ?
S1 C2 C3 O4 . . . . 6.0(3) ?
C1 C2 C3 C4 . . . . -1.7(3) ?
S1 C2 C3 C4 . . . . -173.44(15) ?
O4 C3 C4 C5 . . . . -177.7(2) ?
C2 C3 C4 C5 . . . . 1.8(3) ?
C3 C4 C5 N1 . . . . -1.0(4) ?
C1 N1 C5 C4 . . . . 0.0(3) ?
